data_4088566
loop_
_publ_author_name
'Yamamoto, Keishi'
'Tsurugi, Hayato'
'Mashima, Kazushi'

_publ_section_title
;
 Alkyne-Induced Facile C--C Bond Formation of Two \h2-Alkynes on Dinuclear
 Tantalum Bis(alkyne) Complexes To Give Dinuclear Tantalacyclopentadienes
;
_journal_issue 10
_journal_name_full Organometallics
_journal_page_first 1573
_journal_paper_doi 10.1021/acs.organomet.6b00182
_journal_volume 35
_journal_year 2016
_chemical_formula_moiety 'C18 H34 Cl4 O3 Ta2'
_chemical_formula_sum 'C18 H34 Cl4 O3 Ta2'
_chemical_formula_weight 802.17
_space_group_crystal_system monoclinic
_space_group_IT_number 14
_space_group_name_Hall '-P 2yn'
_space_group_name_H-M_alt 'P 1 21/n 1'
_atom_sites_solution_hydrogens geom
_atom_sites_solution_primary direct
_atom_sites_solution_secondary difmap
_cell_angle_alpha 90.0000
_cell_angle_beta 102.416(14)
_cell_angle_gamma 90.0000
_cell_formula_units_Z 4
_cell_length_a 14.402(4)
_cell_length_b 12.344(3)
_cell_length_c 14.608(4)
_cell_measurement_reflns_used 5821
_cell_measurement_temperature 113
_cell_measurement_theta_max 27.43
_cell_measurement_theta_min 3.30
_cell_volume 2536.2(12)
_computing_cell_refinement CrystalClear
_computing_data_collection 'CrystalClear (Rigaku Inc., 2007)'
_computing_data_reduction CrystalClear
_computing_molecular_graphics 'CrystalStructure 4.1'
_computing_publication_material 'CrystalStructure 4.1 (Rigaku, 2014)'
_computing_structure_refinement 'SHELXL2013 (Sheldrick, 2008)'
_computing_structure_solution 'SIR92 (Altomare, et al., 1994)'
_diffrn_ambient_temperature 113
_diffrn_detector_area_resol_mean 7.314
_diffrn_measured_fraction_theta_full 0.997
_diffrn_measured_fraction_theta_max 0.989
_diffrn_measurement_device_type 'Rigaku Mercury70'
_diffrn_measurement_method \w
_diffrn_radiation_type 'Mo K\a'
_diffrn_radiation_wavelength 0.71075
_diffrn_reflns_av_R_equivalents 0.0530
_diffrn_reflns_Laue_measured_fraction_full 0.997
_diffrn_reflns_Laue_measured_fraction_max 0.989
_diffrn_reflns_limit_h_max 18
_diffrn_reflns_limit_h_min -18
_diffrn_reflns_limit_k_max 15
_diffrn_reflns_limit_k_min -15
_diffrn_reflns_limit_l_max 18
_diffrn_reflns_limit_l_min -18
_diffrn_reflns_number 23791
_diffrn_reflns_point_group_measured_fraction_full 0.997
_diffrn_reflns_point_group_measured_fraction_max 0.989
_diffrn_reflns_theta_full 25.242
_diffrn_reflns_theta_max 27.408
_diffrn_reflns_theta_min 3.299
_diffrn_standards_number 0
_exptl_absorpt_coefficient_mu 9.046
_exptl_absorpt_correction_T_max 0.485
_exptl_absorpt_correction_T_min 0.375
_exptl_absorpt_correction_type multi-scan
_exptl_absorpt_process_details 'REQAB (Rigaku, 1998)'
_exptl_crystal_colour yellow
_exptl_crystal_density_diffrn 2.101
_exptl_crystal_density_method 'not measured'
_exptl_crystal_description chip
_exptl_crystal_F_000 1520.00
_exptl_crystal_size_max 0.180
_exptl_crystal_size_mid 0.100
_exptl_crystal_size_min 0.080
_refine_diff_density_max 2.03
_refine_diff_density_min -1.48
_refine_ls_extinction_method none
_refine_ls_goodness_of_fit_ref 1.138
_refine_ls_hydrogen_treatment constr
_refine_ls_number_parameters 250
_refine_ls_number_reflns 5709
_refine_ls_number_restraints 0
_refine_ls_R_factor_all 0.0463
_refine_ls_R_factor_gt 0.0350
_refine_ls_shift/su_max 0.002
_refine_ls_structure_factor_coef Fsqd
_refine_ls_weighting_details 'w = 1/[\s^2^(Fo^2^)+(0.0196P)^2^+3.5401P] where P=(Fo^2^+2Fc^2^)/3'
_refine_ls_weighting_scheme calc
_refine_ls_wR_factor_gt 0.0629
_refine_ls_wR_factor_ref 0.0677
_reflns_number_gt 4773
_reflns_number_total 5709
_reflns_threshold_expression F^2^>2.0\s(F^2^)
_cod_data_source_file om6b00182_si_001.cif
_cod_data_source_block 2a_1
_cod_original_cell_volume 2536.1(12)
_cod_database_code 4088566
_shelxl_res_file
;
TITL 2a
CELL  0.71075 14.40170 12.34350 14.60830 90.00000 102.41590 90.00000
ZERR  4 0.00410 0.00280 0.00440 0.00000 0.01400 0.00000
LATT 1
SYMM .50-X, .50+Y, .50-Z
SFAC C H CL O TA
UNIT 72 136 16 12 8
L.S. 30
FMAP 2
PLAN -5
WPDB -2
HTAB
BOND $H
CONF
LIST 4
TEMP -159.8
ACTA
SIZE 0.180 0.080 0.100
WGHT    0.019600    3.540100
FVAR       0.39393
TA1   5    0.610275    0.861028    0.681696    11.00000    0.01582    0.01635 =
         0.01756    0.00034    0.00432   -0.00008
TA2   5    0.480210    0.769446    0.827234    11.00000    0.01622    0.01710 =
         0.01829    0.00152    0.00558    0.00075
CL1   3    0.776017    0.870926    0.743450    11.00000    0.01606    0.02750 =
         0.02316   -0.00244    0.00436   -0.00221
CL2   3    0.582161    1.041536    0.626695    11.00000    0.02867    0.01942 =
         0.02440    0.00467    0.00686    0.00247
CL3   3    0.547903    0.732725    0.988100    11.00000    0.03176    0.02993 =
         0.02080    0.00654    0.00387   -0.00105
CL4   3    0.359326    0.880104    0.868125    11.00000    0.02181    0.02599 =
         0.03143   -0.00161    0.01151    0.00289
O1    4    0.607699    0.743685    0.785500    11.00000    0.01883    0.01746 =
         0.01961    0.00363    0.00772    0.00377
O2    4    0.470770    0.859412    0.702102    11.00000    0.01974    0.01764 =
         0.02290    0.00055    0.00867    0.00044
O3    4    0.585906    0.935047    0.850057    11.00000    0.02127    0.01836 =
         0.02372    0.00048    0.00277    0.00210
C1    1    0.767011    0.903973    0.489473    11.00000    0.02418    0.03946 =
         0.02252    0.00477    0.00807   -0.00302
AFIX 137
H1A   2    0.818899    0.868737    0.533910    11.00000   -1.20000
H1B   2    0.751900    0.973401    0.515378    11.00000   -1.20000
H1C   2    0.786544    0.916527    0.430098    11.00000   -1.20000
AFIX   0
C2    1    0.679996    0.831740    0.472526    11.00000    0.04111    0.03291 =
         0.02969   -0.00312    0.01306    0.00628
AFIX  23
H2A   2    0.631957    0.863309    0.420607    11.00000   -1.20000
H2B   2    0.698157    0.760247    0.451124    11.00000   -1.20000
AFIX   0
C3    1    0.634262    0.813888    0.553392    11.00000    0.02246    0.01893 =
         0.01626    0.00041    0.00026    0.00446
C4    1    0.573988    0.744766    0.580397    11.00000    0.01946    0.02125 =
         0.02263   -0.00273    0.00528    0.00221
C5    1    0.517713    0.645283    0.543937    11.00000    0.02695    0.02362 =
         0.03023   -0.00367    0.00188   -0.00650
AFIX  23
H5A   2    0.485727    0.617178    0.592659    11.00000   -1.20000
H5B   2    0.561518    0.588495    0.530604    11.00000   -1.20000
AFIX   0
C6    1    0.444190    0.668882    0.456043    11.00000    0.05334    0.02813 =
         0.05839    0.00283   -0.02456   -0.01114
AFIX 137
H6A   2    0.475386    0.699239    0.408431    11.00000   -1.20000
H6B   2    0.397935    0.721106    0.470110    11.00000   -1.20000
H6C   2    0.411426    0.601651    0.432419    11.00000   -1.20000
AFIX   0
C7    1    0.463697    0.413074    0.768277    11.00000    0.06848    0.02275 =
         0.09323   -0.00488    0.03008    0.00040
AFIX 137
H7A   2    0.509381    0.431411    0.729735    11.00000   -1.20000
H7B   2    0.399152    0.414261    0.729346    11.00000   -1.20000
H7C   2    0.477725    0.340558    0.794989    11.00000   -1.20000
AFIX   0
C8    1    0.471114    0.494395    0.846172    11.00000    0.02181    0.02227 =
         0.05172   -0.00089    0.00288   -0.00130
AFIX  23
H8A   2    0.427878    0.471903    0.886995    11.00000   -1.20000
H8B   2    0.536753    0.492617    0.884508    11.00000   -1.20000
AFIX   0
C9    1    0.447938    0.607810    0.815375    11.00000    0.02105    0.01984 =
         0.02602    0.00270    0.01315    0.00612
C10   1    0.380405    0.660796    0.759058    11.00000    0.01739    0.02919 =
         0.02981   -0.00646    0.01226   -0.00701
C11   1    0.288978    0.632436    0.692761    11.00000    0.03128    0.03043 =
         0.06728   -0.00646   -0.00490   -0.00660
AFIX  23
H11A  2    0.294585    0.651055    0.628253    11.00000   -1.20000
H11B  2    0.279189    0.553178    0.695041    11.00000   -1.20000
AFIX   0
C12   1    0.203872    0.688210    0.713022    11.00000    0.02828    0.11339 =
         0.03876   -0.00217    0.00681   -0.01167
AFIX 137
H12A  2    0.212774    0.766821    0.711059    11.00000   -1.20000
H12B  2    0.195469    0.667119    0.775407    11.00000   -1.20000
H12C  2    0.147395    0.667376    0.665926    11.00000   -1.20000
AFIX   0
C13   1    0.661213    0.642529    0.796889    11.00000    0.02327    0.01663 =
         0.04311    0.00648    0.01331    0.00977
AFIX 137
H13A  2    0.631040    0.590876    0.748641    11.00000   -1.20000
H13B  2    0.662027    0.612226    0.859063    11.00000   -1.20000
H13C  2    0.726544    0.656489    0.790618    11.00000   -1.20000
AFIX   0
C14   1    0.387868    0.882431    0.633121    11.00000    0.03104    0.03341 =
         0.02491    0.00429    0.01268   -0.00050
AFIX 137
H14A  2    0.361886    0.814914    0.602714    11.00000   -1.20000
H14B  2    0.403881    0.931575    0.586133    11.00000   -1.20000
H14C  2    0.340450    0.916738    0.662766    11.00000   -1.20000
AFIX   0
C15   1    0.670405    0.939098    0.926630    11.00000    0.01711    0.02890 =
         0.02234   -0.00531   -0.00157   -0.00339
AFIX  23
H15A  2    0.715652    0.880811    0.919809    11.00000   -1.20000
H15B  2    0.652649    0.931136    0.988099    11.00000   -1.20000
AFIX   0
C16   1    0.713683    1.049692    0.918092    11.00000    0.02324    0.02881 =
         0.02859   -0.01186    0.00955   -0.01419
AFIX  23
H16A  2    0.759428    1.046690    0.876344    11.00000   -1.20000
H16B  2    0.746842    1.076994    0.980268    11.00000   -1.20000
AFIX   0
C17   1    0.627962    1.122169    0.875827    11.00000    0.03876    0.01869 =
         0.02738   -0.00667    0.00981   -0.01073
AFIX  23
H17A  2    0.617762    1.178005    0.921314    11.00000   -1.20000
H17B  2    0.637591    1.158461    0.818149    11.00000   -1.20000
AFIX   0
C18   1    0.543499    1.043413    0.853699    11.00000    0.02694    0.01509 =
         0.02538   -0.00142    0.00959    0.00368
AFIX  23
H18A  2    0.506206    1.046314    0.903219    11.00000   -1.20000
H18B  2    0.501137    1.061587    0.792822    11.00000   -1.20000
AFIX   0
HKLF 4
 
REM  2a
REM R1 =  0.0350 for    4773 Fo > 4sig(Fo)  and  0.0463 for all    5709 data
REM    250 parameters refined using      0 restraints
 
END  
     
WGHT      0.0191      3.7219 

REM Instructions for potential hydrogen bonds
HTAB C13 Cl1
HTAB C14 Cl2
HTAB C14 Cl4
HTAB C15 Cl1
HTAB C16 Cl1
HTAB C18 Cl2

REM Highest difference peak  2.033,  deepest hole -1.483,  1-sigma level  0.211
Q1    1   0.6126  0.6807  0.6865  11.00000  0.05    2.03
Q2    1   0.7392  0.7658  0.5334  11.00000  0.05    1.98
Q3    1   0.6154  0.5979  0.6876  11.00000  0.05    1.91
Q4    1   0.2969  0.7673  0.8111  11.00000  0.05    1.88
Q5    1   0.4803  0.9500  0.8256  11.00000  0.05    1.80
;

loop_
_symmetry_equiv_pos_site_id
_space_group_symop_operation_xyz
1 +X,+Y,+Z
2 1/2-X,1/2+Y,1/2-Z
3 -X,-Y,-Z
4 1/2+X,1/2-Y,1/2+Z

loop_
_atom_site_label
_atom_site_type_symbol
_atom_site_fract_x
_atom_site_fract_y
_atom_site_fract_z
_atom_site_U_iso_or_equiv
_atom_site_adp_type
_atom_site_occupancy
_atom_site_site_symmetry_multiplicity
_atom_site_calc_flag
_atom_site_refinement_flags
Ta1 Ta 0.61027(2) 0.86103(2) 0.68170(2) 0.01647(7) Uani 1 4 d .
Ta2 Ta 0.48021(2) 0.76945(2) 0.82723(2) 0.01692(7) Uani 1 4 d .
Cl1 Cl 0.77602(9) 0.87093(11) 0.74345(10) 0.0222(3) Uani 1 4 d .
Cl2 Cl 0.58216(10) 1.04154(11) 0.62670(10) 0.0240(3) Uani 1 4 d .
Cl3 Cl 0.54790(11) 0.73273(11) 0.98810(10) 0.0278(3) Uani 1 4 d .
Cl4 Cl 0.35933(10) 0.88010(11) 0.86812(10) 0.0255(3) Uani 1 4 d .
O1 O 0.6077(3) 0.7437(3) 0.7855(3) 0.0181(8) Uani 1 4 d .
O2 O 0.4708(3) 0.8594(3) 0.7021(3) 0.0195(8) Uani 1 4 d .
O3 O 0.5859(3) 0.9351(3) 0.8501(3) 0.0214(9) Uani 1 4 d .
C1 C 0.7670(4) 0.9040(5) 0.4895(4) 0.0283(14) Uani 1 4 d .
C2 C 0.6800(5) 0.8317(5) 0.4725(4) 0.0338(15) Uani 1 4 d .
C3 C 0.6343(4) 0.8139(4) 0.5534(4) 0.0198(12) Uani 1 4 d .
C4 C 0.5740(4) 0.7448(4) 0.5804(4) 0.0210(13) Uani 1 4 d .
C5 C 0.5177(4) 0.6453(4) 0.5439(4) 0.0276(14) Uani 1 4 d .
C6 C 0.4442(5) 0.6689(5) 0.4560(5) 0.052(2) Uani 1 4 d .
C7 C 0.4637(6) 0.4131(5) 0.7683(6) 0.060(2) Uani 1 4 d .
C8 C 0.4711(4) 0.4944(5) 0.8462(5) 0.0327(15) Uani 1 4 d .
C9 C 0.4479(4) 0.6078(4) 0.8154(4) 0.0211(13) Uani 1 4 d .
C10 C 0.3804(4) 0.6608(5) 0.7591(4) 0.0244(13) Uani 1 4 d .
C11 C 0.2890(5) 0.6324(5) 0.6928(5) 0.0453(19) Uani 1 4 d .
C12 C 0.2039(5) 0.6882(8) 0.7130(5) 0.060(2) Uani 1 4 d .
C13 C 0.6612(4) 0.6425(4) 0.7969(5) 0.0267(14) Uani 1 4 d .
C14 C 0.3879(4) 0.8824(5) 0.6331(4) 0.0288(14) Uani 1 4 d .
C15 C 0.6704(4) 0.9391(4) 0.9266(4) 0.0237(13) Uani 1 4 d .
C16 C 0.7137(4) 1.0497(4) 0.9181(4) 0.0263(14) Uani 1 4 d .
C17 C 0.6280(4) 1.1222(4) 0.8758(4) 0.0279(14) Uani 1 4 d .
C18 C 0.5435(4) 1.0434(4) 0.8537(4) 0.0219(13) Uani 1 4 d .
H1A H 0.8189 0.86874 0.53391 0.0339 Uiso 1 4 calc R
H1B H 0.7519 0.9734 0.51538 0.0339 Uiso 1 4 calc R
H1C H 0.78654 0.91653 0.4301 0.0339 Uiso 1 4 calc R
H2A H 0.63196 0.86331 0.42061 0.0405 Uiso 1 4 calc R
H2B H 0.69816 0.76025 0.45112 0.0405 Uiso 1 4 calc R
H5A H 0.48573 0.61718 0.59266 0.0331 Uiso 1 4 calc R
H5B H 0.56152 0.5885 0.5306 0.0331 Uiso 1 4 calc R
H6A H 0.47539 0.69924 0.40843 0.0625 Uiso 1 4 calc R
H6B H 0.39793 0.72111 0.47011 0.0625 Uiso 1 4 calc R
H6C H 0.41143 0.60165 0.43242 0.0625 Uiso 1 4 calc R
H7A H 0.50938 0.43141 0.72973 0.0715 Uiso 1 4 calc R
H7B H 0.39915 0.41426 0.72935 0.0715 Uiso 1 4 calc R
H7C H 0.47772 0.34056 0.79499 0.0715 Uiso 1 4 calc R
H8A H 0.42788 0.4719 0.887 0.0392 Uiso 1 4 calc R
H8B H 0.53675 0.49262 0.88451 0.0392 Uiso 1 4 calc R
H11A H 0.29458 0.65105 0.62825 0.0544 Uiso 1 4 calc R
H11B H 0.27919 0.55318 0.69504 0.0544 Uiso 1 4 calc R
H12A H 0.21277 0.76682 0.71106 0.0722 Uiso 1 4 calc R
H12B H 0.19547 0.66712 0.77541 0.0722 Uiso 1 4 calc R
H12C H 0.14739 0.66738 0.66593 0.0722 Uiso 1 4 calc R
H13A H 0.63104 0.59088 0.74864 0.0321 Uiso 1 4 calc R
H13B H 0.66203 0.61223 0.85906 0.0321 Uiso 1 4 calc R
H13C H 0.72654 0.65649 0.79062 0.0321 Uiso 1 4 calc R
H14A H 0.36189 0.81491 0.60271 0.0345 Uiso 1 4 calc R
H14B H 0.40388 0.93158 0.58613 0.0345 Uiso 1 4 calc R
H14C H 0.34045 0.91674 0.66277 0.0345 Uiso 1 4 calc R
H15A H 0.71565 0.88081 0.91981 0.0284 Uiso 1 4 calc R
H15B H 0.65265 0.93114 0.9881 0.0284 Uiso 1 4 calc R
H16A H 0.75943 1.04669 0.87634 0.0315 Uiso 1 4 calc R
H16B H 0.74684 1.07699 0.98027 0.0315 Uiso 1 4 calc R
H17A H 0.61776 1.178 0.92131 0.0334 Uiso 1 4 calc R
H17B H 0.63759 1.15846 0.81815 0.0334 Uiso 1 4 calc R
H18A H 0.50621 1.04631 0.90322 0.0262 Uiso 1 4 calc R
H18B H 0.50114 1.06159 0.79282 0.0262 Uiso 1 4 calc R

loop_
_atom_site_aniso_label
_atom_site_aniso_U_11
_atom_site_aniso_U_22
_atom_site_aniso_U_33
_atom_site_aniso_U_12
_atom_site_aniso_U_13
_atom_site_aniso_U_23
Ta1 0.01582(12) 0.01635(12) 0.01756(14) -0.00008(8) 0.00432(10) 0.00034(9)
Ta2 0.01622(12) 0.01710(12) 0.01829(14) 0.00075(9) 0.00558(10) 0.00152(9)
Cl1 0.0161(7) 0.0275(7) 0.0232(8) -0.0022(6) 0.0044(6) -0.0024(6)
Cl2 0.0287(8) 0.0194(7) 0.0244(8) 0.0025(6) 0.0069(6) 0.0047(6)
Cl3 0.0318(8) 0.0299(8) 0.0208(8) -0.0010(6) 0.0039(7) 0.0065(6)
Cl4 0.0218(7) 0.0260(7) 0.0314(9) 0.0029(6) 0.0115(7) -0.0016(6)
O1 0.019(2) 0.0175(18) 0.020(2) 0.0038(15) 0.0077(17) 0.0036(16)
O2 0.020(2) 0.0176(19) 0.023(2) 0.0004(16) 0.0087(18) 0.0006(16)
O3 0.021(2) 0.0184(19) 0.024(2) 0.0021(16) 0.0028(18) 0.0005(16)
C1 0.024(3) 0.039(4) 0.023(3) -0.003(3) 0.008(3) 0.005(3)
C2 0.041(4) 0.033(3) 0.030(4) 0.006(3) 0.013(3) -0.003(3)
C3 0.022(3) 0.019(3) 0.016(3) 0.004(2) 0.000(2) 0.000(2)
C4 0.019(3) 0.021(3) 0.023(3) 0.002(2) 0.005(3) -0.003(2)
C5 0.027(3) 0.024(3) 0.030(4) -0.006(3) 0.002(3) -0.004(3)
C6 0.053(5) 0.028(4) 0.058(5) -0.011(3) -0.025(4) 0.003(3)
C7 0.068(6) 0.023(4) 0.093(7) 0.000(4) 0.030(5) -0.005(4)
C8 0.022(3) 0.022(3) 0.052(4) -0.001(3) 0.003(3) -0.001(3)
C9 0.021(3) 0.020(3) 0.026(3) 0.006(2) 0.013(3) 0.003(2)
C10 0.017(3) 0.029(3) 0.030(4) -0.007(2) 0.012(3) -0.006(3)
C11 0.031(4) 0.030(4) 0.067(5) -0.007(3) -0.005(4) -0.006(3)
C12 0.028(4) 0.113(7) 0.039(5) -0.012(4) 0.007(4) -0.002(5)
C13 0.023(3) 0.017(3) 0.043(4) 0.010(2) 0.013(3) 0.006(3)
C14 0.031(4) 0.033(3) 0.025(4) -0.001(3) 0.013(3) 0.004(3)
C15 0.017(3) 0.029(3) 0.022(3) -0.003(2) -0.002(3) -0.005(3)
C16 0.023(3) 0.029(3) 0.029(4) -0.014(3) 0.010(3) -0.012(3)
C17 0.039(4) 0.019(3) 0.027(4) -0.011(3) 0.010(3) -0.007(3)
C18 0.027(3) 0.015(3) 0.025(3) 0.004(2) 0.010(3) -0.001(2)

loop_
_atom_type_symbol
_atom_type_description
_atom_type_scat_dispersion_real
_atom_type_scat_dispersion_imag
_atom_type_scat_source
C C 0.0033 0.0016
;
International Tables for Crystallography
(Vol. C, Tables 4.2.6.8 and 6.1.1.4)
;
H H 0.0000 0.0000
;
International Tables for Crystallography
(Vol. C, Table 6.1.1.4)
;
Cl Cl 0.1484 0.1585
;
International Tables for Crystallography
(Vol. C, Tables 4.2.6.8 and 6.1.1.4)
;
O O 0.0106 0.0060
;
International Tables for Crystallography
(Vol. C, Tables 4.2.6.8 and 6.1.1.4)
;
Ta Ta -0.7052 6.5227
;
International Tables for Crystallography
(Vol. C, Tables 4.2.6.8 and 6.1.1.4)
;

loop_
_geom_angle_atom_site_label_1
_geom_angle_atom_site_label_2
_geom_angle_atom_site_label_3
_geom_angle
_geom_angle_publ_flag
Ta2 Ta1 Cl1 115.80(4) yes
Ta2 Ta1 Cl2 117.25(4) yes
Ta2 Ta1 O1 37.23(10) yes
Ta2 Ta1 O2 38.25(10) yes
Ta2 Ta1 C3 135.58(15) yes
Ta2 Ta1 C4 97.63(17) yes
Cl1 Ta1 Cl2 99.51(5) yes
Cl1 Ta1 O1 86.18(10) yes
Cl1 Ta1 O2 150.04(11) yes
Cl1 Ta1 C3 90.50(15) yes
Cl1 Ta1 C4 113.05(16) yes
Cl2 Ta1 O1 149.59(11) yes
Cl2 Ta1 O2 87.60(10) yes
Cl2 Ta1 C3 90.40(15) yes
Cl2 Ta1 C4 114.52(16) yes
O1 Ta1 O2 74.01(14) yes
O1 Ta1 C3 119.58(18) yes
O1 Ta1 C4 89.83(19) yes
O2 Ta1 C3 118.70(18) yes
O2 Ta1 C4 89.58(19) yes
C3 Ta1 C4 37.9(2) yes
Ta1 Ta2 Cl3 121.88(4) yes
Ta1 Ta2 Cl4 120.51(4) yes
Ta1 Ta2 O1 37.72(9) yes
Ta1 Ta2 O2 37.73(10) yes
Ta1 Ta2 O3 53.30(9) yes
Ta1 Ta2 C9 115.26(18) yes
Ta1 Ta2 C10 110.08(18) yes
Cl3 Ta2 Cl4 91.59(5) yes
Cl3 Ta2 O1 93.45(10) yes
Cl3 Ta2 O2 152.43(10) yes
Cl3 Ta2 O3 85.22(9) yes
Cl3 Ta2 C9 86.30(16) yes
Cl3 Ta2 C10 116.58(17) yes
Cl4 Ta2 O1 153.90(10) yes
Cl4 Ta2 O2 90.06(11) yes
Cl4 Ta2 O3 87.43(10) yes
Cl4 Ta2 C9 114.47(17) yes
Cl4 Ta2 C10 91.31(17) yes
O1 Ta2 O2 73.98(14) yes
O1 Ta2 O3 67.52(13) yes
O1 Ta2 C9 91.42(19) yes
O1 Ta2 C10 109.1(2) yes
O2 Ta2 O3 67.35(12) yes
O2 Ta2 C9 117.81(19) yes
O2 Ta2 C10 90.89(19) yes
O3 Ta2 C9 156.71(18) yes
O3 Ta2 C10 158.19(19) yes
C9 Ta2 C10 37.1(2) yes
Ta1 O1 Ta2 105.04(15) yes
Ta1 O1 C13 125.5(4) yes
Ta2 O1 C13 125.2(3) yes
Ta1 O2 Ta2 104.03(15) yes
Ta1 O2 C14 125.8(4) yes
Ta2 O2 C14 127.4(4) yes
Ta2 O3 C15 120.4(3) yes
Ta2 O3 C18 119.7(3) yes
C15 O3 C18 102.9(4) yes
C1 C2 C3 116.7(5) yes
Ta1 C3 C2 150.4(4) yes
Ta1 C3 C4 70.4(4) yes
C2 C3 C4 139.1(5) yes
Ta1 C4 C3 71.6(3) yes
Ta1 C4 C5 149.6(5) yes
C3 C4 C5 138.7(6) yes
C4 C5 C6 111.7(5) yes
C7 C8 C9 115.1(5) yes
Ta2 C9 C8 149.3(4) yes
Ta2 C9 C10 71.9(3) yes
C8 C9 C10 138.6(5) yes
Ta2 C10 C9 71.0(3) yes
Ta2 C10 C11 152.8(4) yes
C9 C10 C11 136.2(5) yes
C10 C11 C12 114.2(6) yes
O3 C15 C16 104.8(4) yes
C15 C16 C17 104.3(4) yes
C16 C17 C18 104.3(4) yes
O3 C18 C17 105.4(4) yes
C2 C1 H1A 109.473 no
C2 C1 H1B 109.470 no
C2 C1 H1C 109.477 no
H1A C1 H1B 109.463 no
H1A C1 H1C 109.476 no
H1B C1 H1C 109.468 no
C1 C2 H2A 108.112 no
C1 C2 H2B 108.113 no
C3 C2 H2A 108.110 no
C3 C2 H2B 108.122 no
H2A C2 H2B 107.301 no
C4 C5 H5A 109.270 no
C4 C5 H5B 109.265 no
C6 C5 H5A 109.278 no
C6 C5 H5B 109.265 no
H5A C5 H5B 107.950 no
C5 C6 H6A 109.471 no
C5 C6 H6B 109.467 no
C5 C6 H6C 109.467 no
H6A C6 H6B 109.472 no
H6A C6 H6C 109.477 no
H6B C6 H6C 109.473 no
C8 C7 H7A 109.475 no
C8 C7 H7B 109.463 no
C8 C7 H7C 109.473 no
H7A C7 H7B 109.467 no
H7A C7 H7C 109.480 no
H7B C7 H7C 109.468 no
C7 C8 H8A 108.492 no
C7 C8 H8B 108.489 no
C9 C8 H8A 108.491 no
C9 C8 H8B 108.479 no
H8A C8 H8B 107.497 no
C10 C11 H11A 108.721 no
C10 C11 H11B 108.710 no
C12 C11 H11A 108.709 no
C12 C11 H11B 108.705 no
H11A C11 H11B 107.618 no
C11 C12 H12A 109.471 no
C11 C12 H12B 109.470 no
C11 C12 H12C 109.480 no
H12A C12 H12B 109.466 no
H12A C12 H12C 109.470 no
H12B C12 H12C 109.471 no
O1 C13 H13A 109.473 no
O1 C13 H13B 109.476 no
O1 C13 H13C 109.468 no
H13A C13 H13B 109.477 no
H13A C13 H13C 109.468 no
H13B C13 H13C 109.466 no
O2 C14 H14A 109.469 no
O2 C14 H14B 109.475 no
O2 C14 H14C 109.469 no
H14A C14 H14B 109.471 no
H14A C14 H14C 109.476 no
H14B C14 H14C 109.468 no
O3 C15 H15A 110.778 no
O3 C15 H15B 110.775 no
C16 C15 H15A 110.787 no
C16 C15 H15B 110.777 no
H15A C15 H15B 108.851 no
C15 C16 H16A 110.891 no
C15 C16 H16B 110.886 no
C17 C16 H16A 110.892 no
C17 C16 H16B 110.889 no
H16A C16 H16B 108.923 no
C16 C17 H17A 110.902 no
C16 C17 H17B 110.895 no
C18 C17 H17A 110.901 no
C18 C17 H17B 110.897 no
H17A C17 H17B 108.930 no
O3 C18 H18A 110.656 no
O3 C18 H18B 110.662 no
C17 C18 H18A 110.654 no
C17 C18 H18B 110.651 no
H18A C18 H18B 108.778 no

loop_
_geom_bond_atom_site_label_1
_geom_bond_atom_site_label_2
_geom_bond_distance
_geom_bond_publ_flag
Ta1 Ta2 3.3194(8) yes
Ta1 Cl1 2.3666(14) yes
Ta1 Cl2 2.3736(15) yes
Ta1 O1 2.103(4) yes
Ta1 O2 2.094(4) yes
Ta1 C3 2.061(6) yes
Ta1 C4 2.047(5) yes
Ta2 Cl3 2.3861(16) yes
Ta2 Cl4 2.3875(16) yes
Ta2 O1 2.080(4) yes
Ta2 O2 2.118(4) yes
Ta2 O3 2.528(4) yes
Ta2 C9 2.047(5) yes
Ta2 C10 2.059(5) yes
O1 C13 1.458(6) yes
O2 C14 1.416(6) yes
O3 C15 1.466(6) yes
O3 C18 1.476(6) yes
C1 C2 1.514(9) yes
C2 C3 1.487(9) yes
C3 C4 1.336(8) yes
C4 C5 1.504(8) yes
C5 C6 1.507(9) yes
C7 C8 1.504(10) yes
C8 C9 1.486(8) yes
C9 C10 1.306(7) yes
C10 C11 1.499(8) yes
C11 C12 1.490(11) yes
C15 C16 1.517(8) yes
C16 C17 1.542(8) yes
C17 C18 1.536(8) yes
C1 H1A 0.980 no
C1 H1B 0.980 no
C1 H1C 0.980 no
C2 H2A 0.990 no
C2 H2B 0.990 no
C5 H5A 0.990 no
C5 H5B 0.990 no
C6 H6A 0.980 no
C6 H6B 0.980 no
C6 H6C 0.980 no
C7 H7A 0.980 no
C7 H7B 0.980 no
C7 H7C 0.980 no
C8 H8A 0.990 no
C8 H8B 0.990 no
C11 H11A 0.990 no
C11 H11B 0.990 no
C12 H12A 0.980 no
C12 H12B 0.980 no
C12 H12C 0.980 no
C13 H13A 0.980 no
C13 H13B 0.980 no
C13 H13C 0.980 no
C14 H14A 0.980 no
C14 H14B 0.980 no
C14 H14C 0.980 no
C15 H15A 0.990 no
C15 H15B 0.990 no
C16 H16A 0.990 no
C16 H16B 0.990 no
C17 H17A 0.990 no
C17 H17B 0.990 no
C18 H18A 0.990 no
C18 H18B 0.990 no

loop_
_geom_contact_atom_site_label_1
_geom_contact_atom_site_label_2
_geom_contact_distance
_geom_contact_publ_flag
_geom_contact_site_symmetry_2
Cl1 O3 3.519(4) no .
Cl1 C13 3.442(6) no .
Cl1 C15 3.454(6) no .
Cl2 O3 3.507(4) no .
Cl2 C14 3.436(6) no .
Cl2 C18 3.479(6) no .
Cl3 C15 3.330(6) no .
Cl4 C14 3.544(7) no .
Cl4 C18 3.374(6) no .
O1 C15 3.175(6) no .
O2 C18 3.188(6) no .
C2 C5 3.591(9) no .
C3 C6 3.323(9) no .
C4 C13 3.386(8) no .
C4 C14 3.399(9) no .
C7 C10 3.277(9) no .
C8 C11 3.504(9) no .
C8 C13 3.494(9) no .
C9 C13 3.170(8) no .
C10 C14 3.311(8) no .
C11 C14 3.584(9) no .
Cl1 C6 3.538(7) no 4_565
Cl1 C13 3.554(5) no 2_656
C6 Cl1 3.538(7) no 4_464
C13 Cl1 3.554(5) no 2_646
Ta1 H13A 3.4698 no .
Ta1 H13C 3.2503 no .
Ta1 H14A 3.5604 no .
Ta1 H14B 3.1238 no .
Ta1 H15A 3.4917 no .
Ta1 H18B 3.5115 no .
Ta2 H8B 3.5702 no .
Ta2 H13A 3.4594 no .
Ta2 H13B 3.2118 no .
Ta2 H14A 3.4019 no .
Ta2 H14C 3.3240 no .
Ta2 H18A 3.5878 no .
Cl1 H1A 3.2504 no .
Cl1 H1B 3.5104 no .
Cl1 H13C 2.8636 no .
Cl1 H15A 2.8933 no .
Cl1 H16A 2.9550 no .
Cl2 H1B 3.3222 no .
Cl2 H14B 2.8516 no .
Cl2 H17B 3.0955 no .
Cl2 H18B 2.9205 no .
Cl3 H8B 3.3159 no .
Cl3 H13B 3.1305 no .
Cl3 H15A 3.3480 no .
Cl3 H15B 2.8764 no .
Cl4 H12A 3.0971 no .
Cl4 H12B 3.5972 no .
Cl4 H14C 2.9877 no .
Cl4 H18A 2.9121 no .
Cl4 H18B 3.3713 no .
O1 H5A 3.3663 no .
O1 H15A 2.7964 no .
O2 H5A 3.4191 no .
O2 H18B 2.8154 no .
O3 H16A 2.8069 no .
O3 H16B 3.1880 no .
O3 H17A 3.1751 no .
O3 H17B 2.9198 no .
C2 H6A 3.3239 no .
C3 H1A 2.8170 no .
C3 H1B 2.7313 no .
C3 H1C 3.3700 no .
C3 H5A 3.3657 no .
C3 H5B 2.9662 no .
C3 H6A 3.1046 no .
C3 H6B 3.5490 no .
C4 H2A 3.0207 no .
C4 H2B 2.8729 no .
C4 H6A 2.6663 no .
C4 H6B 2.7117 no .
C4 H6C 3.3315 no .
C4 H13A 3.0749 no .
C4 H13C 3.5417 no .
C4 H14A 3.2580 no .
C4 H14B 3.3785 no .
C5 H2B 3.4816 no .
C5 H13A 3.1556 no .
C5 H14A 3.3144 no .
C6 H14A 3.2151 no .
C7 H11B 3.1582 no .
C7 H13A 3.3173 no .
C8 H11B 3.2274 no .
C8 H13A 3.1882 no .
C8 H13B 3.0804 no .
C9 H5A 3.4140 no .
C9 H7A 2.7505 no .
C9 H7B 2.7204 no .
C9 H7C 3.3481 no .
C9 H11A 3.1684 no .
C9 H11B 2.7593 no .
C9 H13A 3.0088 no .
C9 H13B 3.0117 no .
C10 H5A 3.1758 no .
C10 H7A 3.4632 no .
C10 H7B 3.0940 no .
C10 H8A 2.9745 no .
C10 H8B 3.3111 no .
C10 H12A 2.7027 no .
C10 H12B 2.7258 no .
C10 H12C 3.3400 no .
C10 H14A 2.9402 no .
C10 H14C 3.4557 no .
C11 H5A 3.4619 no .
C11 H7B 3.1131 no .
C11 H14A 2.9155 no .
C12 H14A 3.4349 no .
C13 H5A 3.4848 no .
C13 H7A 3.4077 no .
C13 H8B 3.0433 no .
C13 H15A 3.4474 no .
C14 H6B 3.1313 no .
C14 H11A 3.1506 no .
C14 H12A 3.3055 no .
C14 H18B 3.3701 no .
C15 H17A 3.0416 no .
C15 H17B 3.1216 no .
C15 H18A 2.6669 no .
C15 H18B 3.1624 no .
C16 H18A 2.9492 no .
C16 H18B 3.2142 no .
C17 H15A 3.2457 no .
C17 H15B 2.8505 no .
C18 H15A 3.1746 no .
C18 H15B 2.6304 no .
C18 H16A 3.0560 no .
C18 H16B 3.1365 no .
H1A H2A 2.8418 no .
H1A H2B 2.3185 no .
H1B H2A 2.3914 no .
H1B H2B 2.8443 no .
H1C H2A 2.2965 no .
H1C H2B 2.3672 no .
H2A H6A 3.0075 no .
H2B H5B 3.2707 no .
H2B H6A 3.2231 no .
H5A H6A 2.8494 no .
H5A H6B 2.3401 no .
H5A H6C 2.3631 no .
H5A H7A 3.0150 no .
H5A H7B 3.5898 no .
H5A H11A 2.9392 no .
H5A H13A 2.7616 no .
H5A H14A 3.0450 no .
H5B H6A 2.3749 no .
H5B H6B 2.8488 no .
H5B H6C 2.3286 no .
H5B H13A 3.1269 no .
H6B H11A 3.1271 no .
H6B H14A 2.4072 no .
H6B H14B 3.0930 no .
H7A H8A 2.8399 no .
H7A H8B 2.3357 no .
H7A H11B 3.5754 no .
H7A H13A 2.6101 no .
H7A H13B 3.4056 no .
H7B H8A 2.3604 no .
H7B H8B 2.8405 no .
H7B H11A 3.4692 no .
H7B H11B 2.4091 no .
H7C H8A 2.3162 no .
H7C H8B 2.3405 no .
H8A H11B 3.2975 no .
H8B H13A 2.9006 no .
H8B H13B 2.4211 no .
H11A H12A 2.3466 no .
H11A H12B 2.8315 no .
H11A H12C 2.3106 no .
H11A H14A 2.3077 no .
H11A H14C 3.3620 no .
H11B H12A 2.8320 no .
H11B H12B 2.3279 no .
H11B H12C 2.3289 no .
H12A H14A 2.9886 no .
H12A H14C 2.8038 no .
H13B H15A 3.4756 no .
H13C H15A 3.3735 no .
H14B H18B 3.4403 no .
H14C H18B 3.2048 no .
H15A H16A 2.2727 no .
H15A H16B 2.5836 no .
H15B H16A 2.8538 no .
H15B H16B 2.2718 no .
H15B H17A 3.2060 no .
H15B H18A 2.6233 no .
H15B H18B 3.5798 no .
H16A H17A 2.7925 no .
H16A H17B 2.2502 no .
H16B H17A 2.2503 no .
H16B H17B 2.7374 no .
H16B H18A 3.4267 no .
H17A H18A 2.2606 no .
H17A H18B 2.6558 no .
H17B H18A 2.8376 no .
H17B H18B 2.2618 no .
Cl1 H6A 3.4391 no 4_565
Cl1 H6B 3.5829 no 4_565
Cl1 H6C 3.0370 no 4_565
Cl1 H7A 3.1212 no 2_656
Cl1 H13A 3.0182 no 2_656
Cl1 H13B 3.5333 no 2_656
Cl1 H13C 3.5589 no 2_656
Cl1 H17B 3.1173 no 2_646
Cl2 H2A 3.2326 no 3_676
Cl2 H6A 3.3174 no 3_676
Cl2 H6B 3.2924 no 3_676
Cl2 H13C 3.1035 no 2_656
Cl2 H14B 3.1758 no 3_676
Cl3 H7C 3.3908 no 3_667
Cl3 H8A 3.0914 no 3_667
Cl3 H12A 3.5945 no 4_565
Cl3 H12C 2.9532 no 4_565
Cl3 H17A 3.1647 no 3_677
Cl3 H18A 3.3315 no 3_677
Cl4 H2B 3.3270 no 4_465
Cl4 H11B 2.9332 no 2_556
Cl4 H12C 3.5792 no 2_556
Cl4 H15B 3.1664 no 3_677
Cl4 H16B 2.9966 no 3_677
Cl4 H17A 3.1063 no 3_677
Cl4 H18A 3.5988 no 3_677
C1 H8A 3.3834 no 4_564
C1 H8B 3.2150 no 2_656
C1 H12B 3.1976 no 4_564
C1 H13B 3.4024 no 2_656
C1 H14B 3.1982 no 3_676
C1 H14C 3.2801 no 3_676
C1 H17A 3.3619 no 2_646
C2 H12B 2.9356 no 4_564
C2 H14B 3.2068 no 3_676
C2 H16B 3.3408 no 2_646
C2 H17A 3.5422 no 2_646
C3 H16B 3.4766 no 2_646
C4 H16A 3.3883 no 2_646
C4 H16B 3.5660 no 2_646
C5 H5B 3.2063 no 3_666
C5 H6C 3.2093 no 3_666
C5 H16A 3.3958 no 2_646
C5 H16B 3.5846 no 2_646
C6 H5B 3.1851 no 3_666
C6 H7A 3.1819 no 3_666
C6 H15A 3.2772 no 4_464
C7 H6A 3.2139 no 3_666
C7 H12A 3.1842 no 2_546
C8 H1A 3.5131 no 2_646
C8 H1C 3.3436 no 4_465
C9 H1C 3.1587 no 4_465
C10 H1C 3.2301 no 4_465
C11 H1C 3.5270 no 4_465
C11 H15B 3.2993 no 4_464
C12 H1C 3.3944 no 4_465
C12 H2A 3.4675 no 4_465
C12 H2B 3.5542 no 4_465
C12 H7B 3.3515 no 2_556
C12 H7C 3.2028 no 2_556
C12 H15B 3.5310 no 4_464
C12 H18A 3.5911 no 2_546
C12 H18B 3.3255 no 2_546
C13 H1B 3.4597 no 2_646
C13 H16A 3.2177 no 2_646
C14 H1B 3.1697 no 3_676
C14 H1C 3.5104 no 3_676
C14 H2A 3.2328 no 3_676
C15 H6C 3.4903 no 4_565
C15 H11A 3.2934 no 4_565
C16 H2B 3.3128 no 2_656
C16 H5B 3.1983 no 2_656
C16 H6C 3.3746 no 4_565
C16 H13C 3.5922 no 2_656
C17 H1A 3.3397 no 2_656
C17 H2B 3.5839 no 2_656
C17 H7C 3.4992 no 1_565
C17 H13C 3.5600 no 2_656
C18 H12C 3.1053 no 2_556
H1A C8 3.5131 no 2_656
H1A C17 3.3397 no 2_646
H1A H7C 3.4350 no 2_656
H1A H8A 3.5195 no 4_564
H1A H8B 2.6486 no 2_656
H1A H13B 3.3717 no 2_656
H1A H17A 2.5586 no 2_646
H1A H17B 3.3493 no 2_646
H1B C13 3.4597 no 2_656
H1B C14 3.1697 no 3_676
H1B H8A 3.5271 no 4_564
H1B H8B 3.0896 no 2_656
H1B H13B 2.6191 no 2_656
H1B H13C 3.5857 no 2_656
H1B H14A 3.3576 no 3_676
H1B H14B 2.6790 no 3_676
H1B H14C 2.9820 no 3_676
H1C C8 3.3436 no 4_564
H1C C9 3.1587 no 4_564
H1C C10 3.2301 no 4_564
H1C C11 3.5270 no 4_564
H1C C12 3.3944 no 4_564
H1C C14 3.5104 no 3_676
H1C H8A 2.6434 no 4_564
H1C H8B 3.4248 no 2_656
H1C H11B 3.4331 no 4_564
H1C H12B 2.5726 no 4_564
H1C H14B 3.2882 no 3_676
H1C H14C 2.8903 no 3_676
H2A Cl2 3.2326 no 3_676
H2A C12 3.4675 no 4_564
H2A C14 3.2328 no 3_676
H2A H12B 2.5122 no 4_564
H2A H14B 2.5815 no 3_676
H2A H14C 3.0365 no 3_676
H2A H18B 3.4183 no 3_676
H2B Cl4 3.3270 no 4_564
H2B C12 3.5542 no 4_564
H2B C16 3.3128 no 2_646
H2B C17 3.5839 no 2_646
H2B H7B 3.4591 no 3_666
H2B H12A 3.5737 no 4_564
H2B H12B 2.7113 no 4_564
H2B H16B 2.5313 no 2_646
H2B H17A 3.0671 no 2_646
H5A H5B 3.1023 no 3_666
H5A H6C 3.1396 no 3_666
H5B C5 3.2063 no 3_666
H5B C6 3.1851 no 3_666
H5B C16 3.1983 no 2_646
H5B H5A 3.1023 no 3_666
H5B H5B 2.8340 no 3_666
H5B H6C 2.4212 no 3_666
H5B H16A 2.6938 no 2_646
H5B H16B 2.8020 no 2_646
H6A Cl1 3.4391 no 4_464
H6A Cl2 3.3174 no 3_676
H6A C7 3.2139 no 3_666
H6A H7A 2.6292 no 3_666
H6A H7B 3.2928 no 3_666
H6A H7C 3.2235 no 3_666
H6B Cl1 3.5829 no 4_464
H6B Cl2 3.2924 no 3_676
H6B H13C 3.5309 no 4_464
H6B H15A 2.8609 no 4_464
H6C Cl1 3.0370 no 4_464
H6C C5 3.2093 no 3_666
H6C C15 3.4903 no 4_464
H6C C16 3.3746 no 4_464
H6C H5A 3.1396 no 3_666
H6C H5B 2.4212 no 3_666
H6C H7A 2.8705 no 3_666
H6C H13A 3.5103 no 3_666
H6C H15A 2.7942 no 4_464
H6C H16A 2.8363 no 4_464
H6C H16B 3.4179 no 4_464
H7A Cl1 3.1212 no 2_646
H7A C6 3.1819 no 3_666
H7A H6A 2.6292 no 3_666
H7A H6C 2.8705 no 3_666
H7B C12 3.3515 no 2_546
H7B H2B 3.4591 no 3_666
H7B H6A 3.2928 no 3_666
H7B H12A 2.6965 no 2_546
H7B H12B 3.3357 no 2_546
H7B H12C 3.5379 no 2_546
H7C Cl3 3.3908 no 3_667
H7C C12 3.2028 no 2_546
H7C C17 3.4992 no 1_545
H7C H1A 3.4350 no 2_646
H7C H6A 3.2235 no 3_666
H7C H12A 2.8737 no 2_546
H7C H12B 3.2801 no 2_546
H7C H12C 2.9299 no 2_546
H7C H17A 3.1462 no 1_545
H7C H17B 3.1832 no 1_545
H7C H18B 3.4608 no 1_545
H8A Cl3 3.0914 no 3_667
H8A C1 3.3834 no 4_465
H8A H1A 3.5195 no 4_465
H8A H1B 3.5271 no 4_465
H8A H1C 2.6434 no 4_465
H8A H8A 3.5703 no 3_667
H8A H8B 3.2957 no 3_667
H8A H12A 3.3638 no 2_546
H8B C1 3.2150 no 2_646
H8B H1A 2.6486 no 2_646
H8B H1B 3.0896 no 2_646
H8B H1C 3.4248 no 2_646
H8B H8A 3.2957 no 3_667
H11A C15 3.2934 no 4_464
H11A H15A 3.0381 no 4_464
H11A H15B 2.7567 no 4_464
H11A H16B 3.5256 no 4_464
H11B Cl4 2.9332 no 2_546
H11B H1C 3.4331 no 4_465
H11B H14C 3.4145 no 2_546
H11B H15B 3.1825 no 4_464
H11B H16B 3.4661 no 4_464
H12A Cl3 3.5945 no 4_464
H12A C7 3.1842 no 2_556
H12A H2B 3.5737 no 4_465
H12A H7B 2.6965 no 2_556
H12A H7C 2.8737 no 2_556
H12A H8A 3.3638 no 2_556
H12B C1 3.1976 no 4_465
H12B C2 2.9356 no 4_465
H12B H1C 2.5726 no 4_465
H12B H2A 2.5122 no 4_465
H12B H2B 2.7113 no 4_465
H12B H7B 3.3357 no 2_556
H12B H7C 3.2801 no 2_556
H12B H14C 3.2918 no 2_546
H12B H18B 3.0813 no 2_546
H12C Cl3 2.9532 no 4_464
H12C Cl4 3.5792 no 2_546
H12C C18 3.1053 no 2_546
H12C H7B 3.5379 no 2_556
H12C H7C 2.9299 no 2_556
H12C H15B 2.8841 no 4_464
H12C H18A 2.6807 no 2_546
H12C H18B 2.6830 no 2_546
H13A Cl1 3.0182 no 2_646
H13A H6C 3.5103 no 3_666
H13A H16A 2.7125 no 2_646
H13B Cl1 3.5333 no 2_646
H13B C1 3.4024 no 2_646
H13B H1A 3.3717 no 2_646
H13B H1B 2.6191 no 2_646
H13C Cl1 3.5589 no 2_646
H13C Cl2 3.1035 no 2_646
H13C C16 3.5922 no 2_646
H13C C17 3.5600 no 2_646
H13C H1B 3.5857 no 2_646
H13C H6B 3.5309 no 4_565
H13C H16A 2.8352 no 2_646
H13C H17B 2.7733 no 2_646
H14A H1B 3.3576 no 3_676
H14B Cl2 3.1758 no 3_676
H14B C1 3.1982 no 3_676
H14B C2 3.2068 no 3_676
H14B H1B 2.6790 no 3_676
H14B H1C 3.2882 no 3_676
H14B H2A 2.5815 no 3_676
H14C C1 3.2801 no 3_676
H14C H1B 2.9820 no 3_676
H14C H1C 2.8903 no 3_676
H14C H2A 3.0365 no 3_676
H14C H11B 3.4145 no 2_556
H14C H12B 3.2918 no 2_556
H15A C6 3.2772 no 4_565
H15A H6B 2.8609 no 4_565
H15A H6C 2.7942 no 4_565
H15A H11A 3.0381 no 4_565
H15B Cl4 3.1664 no 3_677
H15B C11 3.2993 no 4_565
H15B C12 3.5310 no 4_565
H15B H11A 2.7567 no 4_565
H15B H11B 3.1825 no 4_565
H15B H12C 2.8841 no 4_565
H15B H18A 3.0650 no 3_677
H16A C4 3.3883 no 2_656
H16A C5 3.3958 no 2_656
H16A C13 3.2177 no 2_656
H16A H5B 2.6938 no 2_656
H16A H6C 2.8363 no 4_565
H16A H13A 2.7125 no 2_656
H16A H13C 2.8352 no 2_656
H16B Cl4 2.9966 no 3_677
H16B C2 3.3408 no 2_656
H16B C3 3.4766 no 2_656
H16B C4 3.5660 no 2_656
H16B C5 3.5846 no 2_656
H16B H2B 2.5313 no 2_656
H16B H5B 2.8020 no 2_656
H16B H6C 3.4179 no 4_565
H16B H11A 3.5256 no 4_565
H16B H11B 3.4661 no 4_565
H17A Cl3 3.1647 no 3_677
H17A Cl4 3.1063 no 3_677
H17A C1 3.3619 no 2_656
H17A C2 3.5422 no 2_656
H17A H1A 2.5586 no 2_656
H17A H2B 3.0671 no 2_656
H17A H7C 3.1462 no 1_565
H17B Cl1 3.1173 no 2_656
H17B H1A 3.3493 no 2_656
H17B H7C 3.1832 no 1_565
H17B H13C 2.7733 no 2_656
H18A Cl3 3.3315 no 3_677
H18A Cl4 3.5988 no 3_677
H18A C12 3.5911 no 2_556
H18A H12C 2.6807 no 2_556
H18A H15B 3.0650 no 3_677
H18A H18A 3.0906 no 3_677
H18B C12 3.3255 no 2_556
H18B H2A 3.4183 no 3_676
H18B H7C 3.4608 no 1_565
H18B H12B 3.0813 no 2_556
H18B H12C 2.6830 no 2_556

loop_
_geom_torsion_atom_site_label_1
_geom_torsion_atom_site_label_2
_geom_torsion_atom_site_label_3
_geom_torsion_atom_site_label_4
_geom_torsion
_geom_torsion_publ_flag
Cl1 Ta1 Ta2 Cl3 5.83(4) no
Cl1 Ta1 Ta2 Cl4 119.68(4) no
Cl1 Ta1 Ta2 O1 -40.67(4) no
Cl1 Ta1 Ta2 O2 160.25(4) no
Cl1 Ta1 Ta2 O3 59.95(4) no
Cl1 Ta1 Ta2 C9 -96.26(4) no
Cl1 Ta1 Ta2 C10 -136.21(4) no
Cl2 Ta1 Ta2 Cl3 -111.26(4) no
Cl2 Ta1 Ta2 Cl4 2.59(4) no
Cl2 Ta1 Ta2 O1 -157.76(4) no
Cl2 Ta1 Ta2 O2 43.16(4) no
Cl2 Ta1 Ta2 O3 -57.13(4) no
Cl2 Ta1 Ta2 C9 146.65(4) no
Cl2 Ta1 Ta2 C10 106.70(4) no
Ta2 Ta1 O1 Ta2 0.0 no
Ta2 Ta1 O1 C13 157.6(3) no
O1 Ta1 Ta2 Cl3 46.50(15) no
O1 Ta1 Ta2 Cl4 160.35(15) no
O1 Ta1 Ta2 O1 -0.00(15) no
O1 Ta1 Ta2 O2 -159.08(15) no
O1 Ta1 Ta2 O3 100.63(15) no
O1 Ta1 Ta2 C9 -55.59(15) no
O1 Ta1 Ta2 C10 -95.54(15) no
Ta2 Ta1 O2 Ta2 0.0 no
Ta2 Ta1 O2 C14 -162.2(3) no
O2 Ta1 Ta2 Cl3 -154.42(15) no
O2 Ta1 Ta2 Cl4 -40.57(15) no
O2 Ta1 Ta2 O1 159.08(15) no
O2 Ta1 Ta2 O2 0.00(15) no
O2 Ta1 Ta2 O3 -100.30(15) no
O2 Ta1 Ta2 C9 103.49(15) no
O2 Ta1 Ta2 C10 63.53(15) no
Ta2 Ta1 C3 C2 177.6(5) no
Ta2 Ta1 C3 C4 -0.4(3) no
C3 Ta1 Ta2 Cl3 126.3(2) no
C3 Ta1 Ta2 Cl4 -119.9(2) no
C3 Ta1 Ta2 O1 79.8(2) no
C3 Ta1 Ta2 O2 -79.3(2) no
C3 Ta1 Ta2 O3 -179.6(2) no
C3 Ta1 Ta2 C9 24.2(2) no
C3 Ta1 Ta2 C10 -15.7(2) no
Ta2 Ta1 C4 C3 179.74(17) no
Ta2 Ta1 C4 C5 1.9(7) no
C4 Ta1 Ta2 Cl3 126.06(15) no
C4 Ta1 Ta2 Cl4 -120.08(15) no
C4 Ta1 Ta2 O1 79.56(15) no
C4 Ta1 Ta2 O2 -79.51(15) no
C4 Ta1 Ta2 O3 -179.81(15) no
C4 Ta1 Ta2 C9 23.97(15) no
C4 Ta1 Ta2 C10 -15.98(15) no
Cl1 Ta1 O1 Ta2 143.98(13) no
Cl1 Ta1 O1 C13 -58.4(2) no
Cl1 Ta1 O2 Ta2 -37.5(3) no
Cl1 Ta1 O2 C14 160.28(12) no
Cl1 Ta1 C3 C2 -53.3(7) no
Cl1 Ta1 C3 C4 128.73(19) no
Cl1 Ta1 C4 C3 -58.0(2) no
Cl1 Ta1 C4 C5 124.2(6) no
Cl2 Ta1 O1 Ta2 41.7(3) no
Cl2 Ta1 O1 C13 -160.70(12) no
Cl2 Ta1 O2 Ta2 -142.50(13) no
Cl2 Ta1 O2 C14 55.3(2) no
Cl2 Ta1 C3 C2 46.2(7) no
Cl2 Ta1 C3 C4 -131.76(19) no
Cl2 Ta1 C4 C3 55.1(2) no
Cl2 Ta1 C4 C5 -122.7(6) no
O1 Ta1 O2 Ta2 12.99(13) no
O1 Ta1 O2 C14 -149.2(3) no
O2 Ta1 O1 Ta2 -13.30(14) no
O2 Ta1 O1 C13 144.3(3) no
O1 Ta1 C3 C2 -139.2(6) no
O1 Ta1 C3 C4 42.8(3) no
C3 Ta1 O1 Ta2 -127.6(2) no
C3 Ta1 O1 C13 30.0(3) no
O1 Ta1 C4 C3 -143.7(2) no
O1 Ta1 C4 C5 38.5(6) no
C4 Ta1 O1 Ta2 -102.9(2) no
C4 Ta1 O1 C13 54.7(3) no
O2 Ta1 C3 C2 133.7(6) no
O2 Ta1 C3 C4 -44.3(3) no
C3 Ta1 O2 Ta2 128.36(19) no
C3 Ta1 O2 C14 -33.8(3) no
O2 Ta1 C4 C3 142.2(2) no
O2 Ta1 C4 C5 -35.6(6) no
C4 Ta1 O2 Ta2 102.94(19) no
C4 Ta1 O2 C14 -59.2(3) no
C3 Ta1 C4 C3 0.0(2) no
C3 Ta1 C4 C5 -177.8(9) no
C4 Ta1 C3 C2 178.0(9) no
C4 Ta1 C3 C4 0.0(2) no
Ta1 Ta2 O1 Ta1 -0.0 no
Ta1 Ta2 O1 C13 -157.8(3) no
Ta1 Ta2 O2 Ta1 0.0 no
Ta1 Ta2 O2 C14 161.8(4) no
Ta1 Ta2 O3 C15 -114.7(3) no
Ta1 Ta2 O3 C18 116.0(2) no
Ta1 Ta2 C9 C8 93.3(8) no
Ta1 Ta2 C9 C10 -90.3(2) no
Ta1 Ta2 C10 C9 105.7(2) no
Ta1 Ta2 C10 C11 -76.3(9) no
Cl3 Ta2 O1 Ta1 -141.90(12) no
Cl3 Ta2 O1 C13 60.4(2) no
Cl3 Ta2 O2 Ta1 52.4(3) no
Cl3 Ta2 O2 C14 -145.83(16) no
Cl3 Ta2 O3 C15 21.6(2) no
Cl3 Ta2 O3 C18 -107.7(2) no
Cl3 Ta2 C9 C8 -30.4(8) no
Cl3 Ta2 C9 C10 146.0(2) no
Cl3 Ta2 C10 C9 -38.6(3) no
Cl3 Ta2 C10 C11 139.4(8) no
Cl4 Ta2 O1 Ta1 -41.2(3) no
Cl4 Ta2 O1 C13 161.08(11) no
Cl4 Ta2 O2 Ta1 145.92(12) no
Cl4 Ta2 O2 C14 -52.3(3) no
Cl4 Ta2 O3 C15 113.4(2) no
Cl4 Ta2 O3 C18 -15.8(2) no
Cl4 Ta2 C9 C8 -120.4(7) no
Cl4 Ta2 C9 C10 55.9(3) no
Cl4 Ta2 C10 C9 -131.0(2) no
Cl4 Ta2 C10 C11 47.0(9) no
O1 Ta2 O2 Ta1 -13.14(13) no
O1 Ta2 O2 C14 148.7(3) no
O2 Ta2 O1 Ta1 13.14(13) no
O2 Ta2 O1 C13 -144.6(3) no
O1 Ta2 O3 C15 -74.1(2) no
O1 Ta2 O3 C18 156.6(3) no
O3 Ta2 O1 Ta1 -58.51(14) no
O3 Ta2 O1 C13 143.7(3) no
O1 Ta2 C9 C8 63.0(8) no
O1 Ta2 C9 C10 -120.6(3) no
C9 Ta2 O1 Ta1 131.72(19) no
C9 Ta2 O1 C13 -26.0(3) no
O1 Ta2 C10 C9 65.5(3) no
O1 Ta2 C10 C11 -116.4(9) no
C10 Ta2 O1 Ta1 98.4(2) no
C10 Ta2 O1 C13 -59.3(3) no
O2 Ta2 O3 C15 -155.4(3) no
O2 Ta2 O3 C18 75.3(2) no
O3 Ta2 O2 Ta1 58.73(14) no
O3 Ta2 O2 C14 -139.5(3) no
O2 Ta2 C9 C8 135.6(7) no
O2 Ta2 C9 C10 -48.0(3) no
C9 Ta2 O2 Ta1 -96.1(2) no
C9 Ta2 O2 C14 65.7(3) no
O2 Ta2 C10 C9 138.9(3) no
O2 Ta2 C10 C11 -43.1(9) no
C10 Ta2 O2 Ta1 -122.8(2) no
C10 Ta2 O2 C14 39.0(3) no
O3 Ta2 C9 C8 38.4(11) no
O3 Ta2 C9 C10 -145.2(3) no
C9 Ta2 O3 C15 -47.4(6) no
C9 Ta2 O3 C18 -176.7(4) no
O3 Ta2 C10 C9 142.6(4) no
O3 Ta2 C10 C11 -39.4(13) no
C10 Ta2 O3 C15 -159.5(5) no
C10 Ta2 O3 C18 71.3(6) no
C9 Ta2 C10 C9 -0.0(3) no
C9 Ta2 C10 C11 178.0(12) no
C10 Ta2 C9 C8 -176.4(11) no
C10 Ta2 C9 C10 -0.0(3) no
Ta2 O3 C15 C16 -179.3(2) no
Ta2 O3 C18 C17 175.6(2) no
C15 O3 C18 C17 38.9(5) no
C18 O3 C15 C16 -43.0(5) no
C1 C2 C3 Ta1 21.1(11) no
C1 C2 C3 C4 -161.8(6) no
Ta1 C3 C4 Ta1 0.0 no
Ta1 C3 C4 C5 178.3(7) no
C2 C3 C4 Ta1 -178.5(7) no
C2 C3 C4 C5 -0.2(12) no
Ta1 C4 C5 C6 113.1(7) no
C3 C4 C5 C6 -63.7(9) no
C7 C8 C9 Ta2 -135.1(8) no
C7 C8 C9 C10 50.2(11) no
Ta2 C9 C10 Ta2 0.0 no
Ta2 C9 C10 C11 -178.7(8) no
C8 C9 C10 Ta2 177.2(9) no
C8 C9 C10 C11 -1.5(14) no
Ta2 C10 C11 C12 -54.4(14) no
C9 C10 C11 C12 123.0(8) no
O3 C15 C16 C17 30.0(5) no
C15 C16 C17 C18 -6.0(6) no
C16 C17 C18 O3 -19.8(6) no
